data_4300151
loop_
_publ_author_name
'Rajendra Prasad Singh'
'Ashwani Vij'
'Robert L. Kirchmeier'
'Jean'ne M. Shreeve'

_publ_section_title
;
A Novel Synthesis of Hexakis(trifluoromethyl)cyclotriphosphazene.
Single-Crystal X-ray Structures of N3P3(CF3)6 and N3P3F6
;
_journal_name_full 'Inorganic Chemistry'
_journal_page_first 375
_journal_page_last 377
_journal_paper_doi 10.1021/ic9909781
_journal_volume 39
_journal_year 2000
_chemical_formula_sum 'F6 N3 P3'
_chemical_formula_weight 248.94
_space_group_IT_number 62
_symmetry_cell_setting Orthorhombic
_symmetry_space_group_name_Hall '-P 2ac 2n'
_symmetry_space_group_name_H-M 'P n m a'
_atom_sites_solution_hydrogens geom
_atom_sites_solution_primary direct
_atom_sites_solution_secondary difmap
_audit_creation_method SHELXL-97
_cell_angle_alpha 90.00
_cell_angle_beta 90.00
_cell_angle_gamma 90.00
_cell_formula_units_Z 4
_cell_length_a 6.9057(2)
_cell_length_b 12.17270(10)
_cell_length_c 8.6512(2)
_cell_measurement_temperature 193(2)
_cell_volume 727.23(3)
_computing_cell_refinement 'Siemens XSCANS'
_computing_data_collection 'Siemens XSCANS'
_computing_data_reduction 'Siemens SHELXTL'
_computing_molecular_graphics 'Siemens SHELXTL'
_computing_publication_material 'Siemens SHELXTL'
_computing_structure_refinement 'SHELXL-97 (Sheldrick, 1997)'
_computing_structure_solution 'SHELXS-97 (Sheldrick, 1990)'
_diffrn_ambient_temperature 193(2)
_diffrn_measured_fraction_theta_full 1.000
_diffrn_measured_fraction_theta_max 1.000
_diffrn_measurement_method '\w scans'
_diffrn_radiation_monochromator graphite
_diffrn_radiation_source 'fine-focus sealed tube'
_diffrn_radiation_type MoK\a
_diffrn_radiation_wavelength 0.71073
_diffrn_reflns_av_R_equivalents 0.0396
_diffrn_reflns_av_sigmaI/netI 0.0331
_diffrn_reflns_limit_h_max 8
_diffrn_reflns_limit_h_min -8
_diffrn_reflns_limit_k_max 11
_diffrn_reflns_limit_k_min -14
_diffrn_reflns_limit_l_max 10
_diffrn_reflns_limit_l_min -8
_diffrn_reflns_number 3663
_diffrn_reflns_theta_full 25.34
_diffrn_reflns_theta_max 25.34
_diffrn_reflns_theta_min 2.89
_exptl_absorpt_coefficient_mu 0.879
_exptl_absorpt_correction_T_max 0.942275
_exptl_absorpt_correction_T_min 0.608264
_exptl_absorpt_correction_type SADABS
_exptl_crystal_colour Colorless
_exptl_crystal_density_diffrn 2.274
_exptl_crystal_density_method 'not measured'
_exptl_crystal_description Chunk
_exptl_crystal_F_000 480
_exptl_crystal_size_max 0.55
_exptl_crystal_size_mid 0.25
_exptl_crystal_size_min 0.10
_refine_diff_density_max 0.253
_refine_diff_density_min -0.338
_refine_diff_density_rms 0.063
_refine_ls_extinction_coef 0.0090(19)
_refine_ls_extinction_expression Fc^*^=kFc[1+0.001xFc^2^\l^3^/sin(2\q)]^-1/4^
_refine_ls_extinction_method SHELXL
_refine_ls_goodness_of_fit_ref 1.098
_refine_ls_hydrogen_treatment mixed
_refine_ls_matrix_type full
_refine_ls_number_parameters 62
_refine_ls_number_reflns 703
_refine_ls_number_restraints 0
_refine_ls_restrained_S_all 1.098
_refine_ls_R_factor_all 0.0462
_refine_ls_R_factor_gt 0.0300
_refine_ls_shift/su_max 0.000
_refine_ls_shift/su_mean 0.000
_refine_ls_structure_factor_coef Fsqd
_refine_ls_weighting_details 'calc w=1/[\s^2^(Fo^2^)+(0.0409P)^2^+0.0000P] where P=(Fo^2^+2Fc^2^)/3'
_refine_ls_weighting_scheme calc
_refine_ls_wR_factor_gt 0.0718
_refine_ls_wR_factor_ref 0.0770
_reflns_number_gt 579
_reflns_number_total 703
_reflns_threshold_expression >2sigma(I)
_cod_database_code 4300151

loop_
_symmetry_equiv_pos_as_xyz
'x, y, z'
'-x+1/2, -y, z+1/2'
'-x, y+1/2, -z'
'x+1/2, -y+1/2, -z+1/2'
'-x, -y, -z'
'x-1/2, y, -z-1/2'
'x, -y-1/2, z'
'-x-1/2, y-1/2, z-1/2'

loop_
_atom_site_label
_atom_site_type_symbol
_atom_site_fract_x
_atom_site_fract_y
_atom_site_fract_z
_atom_site_U_iso_or_equiv
_atom_site_adp_type
_atom_site_occupancy
_atom_site_symmetry_multiplicity
_atom_site_calc_flag
_atom_site_refinement_flags
_atom_site_disorder_assembly
_atom_site_disorder_group
P1 P 0.17142(10) 0.63754(6) 0.90786(8) 0.0284(3) Uani 1 1 d . . .
P2 P -0.11075(15) 0.7500 1.06196(11) 0.0297(3) Uani 1 2 d S . .
F1 F 0.1354(2) 0.56621(13) 0.7656(2) 0.0446(5) Uani 1 1 d . . .
F2 F 0.3273(2) 0.56844(14) 0.9859(2) 0.0452(5) Uani 1 1 d . . .
F3 F -0.3240(3) 0.7500 1.0175(3) 0.0447(7) Uani 1 2 d S . .
F4 F -0.1375(4) 0.7500 1.2377(3) 0.0468(7) Uani 1 2 d S . .
N2 N -0.0143(4) 0.63907(18) 1.0114(3) 0.0322(6) Uani 1 1 d . . .
N1 N 0.2630(5) 0.7500 0.8546(4) 0.0288(8) Uani 1 2 d S . .

loop_
_atom_site_aniso_label
_atom_site_aniso_U_11
_atom_site_aniso_U_22
_atom_site_aniso_U_33
_atom_site_aniso_U_23
_atom_site_aniso_U_13
_atom_site_aniso_U_12
P1 0.0305(4) 0.0252(4) 0.0294(4) 0.0007(3) 0.0016(3) 0.0013(3)
P2 0.0259(5) 0.0357(6) 0.0275(5) 0.000 0.0039(4) 0.000
F1 0.0606(12) 0.0337(10) 0.0396(10) -0.0116(7) 0.0058(9) -0.0068(8)
F2 0.0404(11) 0.0408(12) 0.0544(12) 0.0140(8) 0.0005(8) 0.0134(8)
F3 0.0251(13) 0.0579(18) 0.0511(16) 0.000 0.0034(11) 0.000
F4 0.0523(15) 0.0615(17) 0.0265(12) 0.000 0.0094(11) 0.000
N2 0.0323(13) 0.0253(14) 0.0391(13) 0.0007(10) 0.0060(10) -0.0038(10)
N1 0.0289(18) 0.0270(19) 0.0306(18) 0.000 0.0060(14) 0.000

loop_
_atom_type_symbol
_atom_type_description
_atom_type_scat_dispersion_real
_atom_type_scat_dispersion_imag
_atom_type_scat_source
N N 0.0061 0.0033 'International Tables Vol C Tables 4.2.6.8 and 6.1.1.4'
F F 0.0171 0.0103 'International Tables Vol C Tables 4.2.6.8 and 6.1.1.4'
P P 0.1023 0.0942 'International Tables Vol C Tables 4.2.6.8 and 6.1.1.4'

loop_
_geom_angle_atom_site_label_1
_geom_angle_atom_site_label_2
_geom_angle_atom_site_label_3
_geom_angle
_geom_angle_site_symmetry_1
_geom_angle_site_symmetry_3
_geom_angle_publ_flag
F2 P1 F1 99.12(10) . . ?
F2 P1 N2 109.38(12) . . ?
F1 P1 N2 109.57(12) . . ?
F2 P1 N1 108.99(14) . . ?
F1 P1 N1 108.87(13) . . ?
N2 P1 N1 119.06(13) . . ?
F3 P2 F4 97.71(15) . . ?
F3 P2 N2 109.92(10) . 7_575 ?
F4 P2 N2 109.16(10) . 7_575 ?
F3 P2 N2 109.92(11) . . ?
F4 P2 N2 109.16(10) . . ?
N2 P2 N2 118.89(18) 7_575 . ?
P1 N2 P2 121.22(15) . . ?
P1 N1 P1 120.5(2) 7_575 . ?

loop_
_geom_bond_atom_site_label_1
_geom_bond_atom_site_label_2
_geom_bond_distance
_geom_bond_site_symmetry_2
_geom_bond_publ_flag
P1 F2 1.5241(17) . ?
P1 F1 1.5268(17) . ?
P1 N2 1.564(2) . ?
P1 N1 1.5767(17) . ?
P2 F3 1.522(2) . ?
P2 F4 1.532(2) . ?
P2 N2 1.568(2) 7_575 ?
P2 N2 1.568(2) . ?
N1 P1 1.5767(17) 7_575 ?

loop_
_geom_torsion_atom_site_label_1
_geom_torsion_atom_site_label_2
_geom_torsion_atom_site_label_3
_geom_torsion_atom_site_label_4
_geom_torsion
_geom_torsion_site_symmetry_1
_geom_torsion_site_symmetry_2
_geom_torsion_site_symmetry_3
_geom_torsion_site_symmetry_4
_geom_torsion_publ_flag
F2 P1 N2 P2 126.50(17) . . . . ?
F1 P1 N2 P2 -125.84(17) . . . . ?
N1 P1 N2 P2 0.3(3) . . . . ?
F3 P2 N2 P1 125.92(18) . . . . ?
F4 P2 N2 P1 -128.00(18) . . . . ?
N2 P2 N2 P1 -1.9(3) 7_575 . . . ?
F2 P1 N1 P1 -125.0(2) . . . 7_575 ?
F1 P1 N1 P1 127.8(2) . . . 7_575 ?
N2 P1 N1 P1 1.3(3) . . . 7_575 ?
